data_1505149
loop_
_publ_author_name
'Furukawa, Daisuke'
'Matsumoto, Akikazu'

_publ_section_title
;
 Reaction Mechanism Based on X-ray Crystal Structure Analysis during the
 Solid-State Polymerization of Muconic Esters
;
_journal_issue 17
_journal_name_full Macromolecules
_journal_page_first 6048
_journal_paper_doi 10.1021/ma070802f
_journal_volume 40
_journal_year 2007
_chemical_formula_moiety 'C22 H22 O6'
_chemical_formula_sum 'C22 H22 O6'
_chemical_formula_weight 382.40
_chemical_name_systematic
; 
 ? 
;
_space_group_IT_number 15
_symmetry_cell_setting monoclinic
_symmetry_space_group_name_Hall '-C 2yc'
_symmetry_space_group_name_H-M 'C 1 2/c 1'
_atom_sites_solution_hydrogens geom
_atom_sites_solution_primary direct
_atom_sites_solution_secondary difmap
_audit_creation_method SHELXL-97
_cell_angle_alpha 90.00
_cell_angle_beta 99.033(17)
_cell_angle_gamma 90.00
_cell_formula_units_Z 4
_cell_length_a 35.436(13)
_cell_length_b 5.7178(18)
_cell_length_c 9.566(3)
_cell_measurement_reflns_used 6229
_cell_measurement_temperature 123(2)
_cell_measurement_theta_max 27.4
_cell_measurement_theta_min 3.5
_cell_volume 1914.2(11)
_computing_cell_refinement PROCESS-AUTO
_computing_data_collection PROCESS-AUTO
_computing_data_reduction CrystalStructure
_computing_publication_material 'CrystalStructure 3.8'
_computing_structure_refinement 'SHELXL-97 (Sheldrick, 1997)'
_computing_structure_solution SIR92
_diffrn_ambient_temperature 123(2)
_diffrn_detector_area_resol_mean 10.00
_diffrn_measured_fraction_theta_full 0.996
_diffrn_measured_fraction_theta_max 0.996
_diffrn_measurement_device_type 'Rigaku RAXIS-RAPID'
_diffrn_measurement_method \w
_diffrn_radiation_monochromator graphite
_diffrn_radiation_source 'fine-focus sealed tube'
_diffrn_radiation_type MoK\a
_diffrn_radiation_wavelength 0.71075
_diffrn_reflns_av_R_equivalents 0.0816
_diffrn_reflns_av_sigmaI/netI 0.0661
_diffrn_reflns_limit_h_max 45
_diffrn_reflns_limit_h_min -45
_diffrn_reflns_limit_k_max 6
_diffrn_reflns_limit_k_min -7
_diffrn_reflns_limit_l_max 12
_diffrn_reflns_limit_l_min -12
_diffrn_reflns_number 7803
_diffrn_reflns_theta_full 27.36
_diffrn_reflns_theta_max 27.36
_diffrn_reflns_theta_min 3.49
_exptl_absorpt_coefficient_mu 0.096
_exptl_absorpt_correction_T_max 0.9904
_exptl_absorpt_correction_T_min 0.9810
_exptl_absorpt_correction_type none
_exptl_crystal_colour colorless
_exptl_crystal_density_diffrn 1.327
_exptl_crystal_density_method 'not measured'
_exptl_crystal_description block
_exptl_crystal_F_000 808
_exptl_crystal_size_max 0.20
_exptl_crystal_size_mid 0.20
_exptl_crystal_size_min 0.10
_refine_diff_density_max 0.248
_refine_diff_density_min -0.226
_refine_diff_density_rms 0.050
_refine_ls_extinction_method none
_refine_ls_goodness_of_fit_ref 1.048
_refine_ls_hydrogen_treatment constr
_refine_ls_matrix_type full
_refine_ls_number_parameters 150
_refine_ls_number_reflns 2174
_refine_ls_number_restraints 0
_refine_ls_restrained_S_all 1.048
_refine_ls_R_factor_all 0.0985
_refine_ls_R_factor_gt 0.0552
_refine_ls_shift/su_max 0.001
_refine_ls_shift/su_mean 0.000
_refine_ls_structure_factor_coef Fsqd
_refine_ls_weighting_details 'calc w=1/[\s^2^(Fo^2^)+(0.0689P)^2^+0.0000P] where P=(Fo^2^+2Fc^2^)/3'
_refine_ls_weighting_scheme calc
_refine_ls_wR_factor_gt 0.1315
_refine_ls_wR_factor_ref 0.1461
_reflns_number_gt 1347
_reflns_number_total 2174
_reflns_threshold_expression >2sigma(I)
_cod_data_source_file ma070802fsi20070626_070126.cif
_cod_data_source_block 40m
_cod_original_cell_volume 1914.3(11)
_cod_database_code 1505149

loop_
_symmetry_equiv_pos_as_xyz
'x, y, z'
'-x, y, -z+1/2'
'x+1/2, y+1/2, z'
'-x+1/2, y+1/2, -z+1/2'
'-x, -y, -z'
'x, -y, z-1/2'
'-x+1/2, -y+1/2, -z'
'x+1/2, -y+1/2, z-1/2'

loop_
_atom_site_label
_atom_site_type_symbol
_atom_site_fract_x
_atom_site_fract_y
_atom_site_fract_z
_atom_site_U_iso_or_equiv
_atom_site_adp_type
_atom_site_occupancy
_atom_site_symmetry_multiplicity
_atom_site_calc_flag
_atom_site_refinement_flags
_atom_site_disorder_assembly
_atom_site_disorder_group
O2 O 0.57667(5) 0.2532(2) -0.16136(15) 0.0386(4) Uani 1 1 d . . .
O3 O 0.71714(4) 0.3092(2) 0.34522(14) 0.0367(4) Uani 1 1 d . . .
O1M O 0.54337(10) 0.0033(6) -0.3162(4) 0.0348(8) Uani 0.797(8) 1 d P A 1
C1M C 0.50812(17) 0.3988(9) -0.4636(6) 0.0295(10) Uani 0.797(8) 1 d P . 1
H1M H 0.5007 0.2490 -0.5012 0.035 Uiso 0.797(8) 1 calc PR A 1
C2M C 0.53360(12) 0.4111(5) -0.3435(4) 0.0392(11) Uani 0.797(8) 1 d P A 1
H2M H 0.5403 0.5595 -0.3022 0.047 Uiso 0.797(8) 1 calc PR A 1
C3M C 0.55133(15) 0.1986(9) -0.2749(5) 0.0325(9) Uani 0.797(8) 1 d P A 1
O1P C 0.5343(5) 0.009(4) -0.294(2) 0.020(4) Uiso 0.203(8) 1 d P A 2
C1P C 0.4982(7) 0.422(5) -0.459(3) 0.043(8) Uiso 0.203(8) 1 d P . 2
H1P H 0.4845 0.2878 -0.4964 0.051 Uiso 0.203(8) 1 calc PR A 2
C2P C 0.5140(3) 0.4205(14) -0.2944(10) 0.012(3) Uani 0.203(8) 1 d P . 2
H2P H 0.5296 0.5655 -0.2729 0.014 Uiso 0.203(8) 1 calc PR A 2
C3P C 0.5413(5) 0.208(4) -0.259(2) 0.023(4) Uiso 0.203(8) 1 d P A 2
C4 C 0.59582(7) 0.0533(4) -0.0896(2) 0.0364(5) Uani 1 1 d . A .
H1 H 0.6066 -0.0458 -0.1584 0.044 Uiso 1 1 calc R . .
H2 H 0.5773 -0.0417 -0.0467 0.044 Uiso 1 1 calc R . .
C5 C 0.62730(6) 0.1350(3) 0.0239(2) 0.0311(5) Uani 1 1 d . . .
C6 C 0.62500(7) 0.3390(4) 0.1020(2) 0.0342(5) Uani 1 1 d . A .
H3 H 0.6031 0.4360 0.0808 0.041 Uiso 1 1 calc R . .
C7 C 0.65411(6) 0.4038(4) 0.2103(2) 0.0332(5) Uani 1 1 d . . .
H4 H 0.6519 0.5427 0.2629 0.040 Uiso 1 1 calc R A .
C8 C 0.68646(6) 0.2641(4) 0.24097(19) 0.0302(5) Uani 1 1 d . A .
C9 C 0.68926(6) 0.0582(4) 0.1638(2) 0.0332(5) Uani 1 1 d . . .
H5 H 0.7111 -0.0392 0.1852 0.040 Uiso 1 1 calc R A .
C10 C 0.66019(7) -0.0024(3) 0.0570(2) 0.0329(5) Uani 1 1 d . A .
H6 H 0.6625 -0.1411 0.0043 0.039 Uiso 1 1 calc R . .
C11 C 0.71542(7) 0.5167(4) 0.4284(2) 0.0397(6) Uani 1 1 d . . .
H7 H 0.7158 0.6548 0.3680 0.048 Uiso 1 1 calc R . .
H8 H 0.7375 0.5209 0.5044 0.048 Uiso 1 1 calc R . .
H9 H 0.6918 0.5160 0.4697 0.048 Uiso 1 1 calc R . .

loop_
_atom_site_aniso_label
_atom_site_aniso_U_11
_atom_site_aniso_U_22
_atom_site_aniso_U_33
_atom_site_aniso_U_23
_atom_site_aniso_U_13
_atom_site_aniso_U_12
O2 0.0468(10) 0.0281(8) 0.0354(8) 0.0018(6) -0.0104(7) -0.0034(7)
O3 0.0380(10) 0.0335(8) 0.0354(8) -0.0036(6) -0.0039(7) 0.0005(7)
O1M 0.040(2) 0.0263(12) 0.0361(17) -0.0065(11) -0.0017(13) -0.0038(14)
C1M 0.032(3) 0.0215(18) 0.0320(19) 0.0008(13) -0.0026(19) -0.003(2)
C2M 0.044(2) 0.0300(15) 0.0409(18) -0.0008(14) -0.0024(18) -0.0024(15)
C3M 0.031(3) 0.035(2) 0.0305(19) 0.0024(13) 0.0024(19) -0.003(2)
C2P 0.016(6) 0.005(4) 0.015(5) -0.004(3) 0.003(4) 0.002(4)
C4 0.0400(13) 0.0267(11) 0.0391(11) -0.0017(9) -0.0040(10) 0.0036(10)
C5 0.0374(13) 0.0256(10) 0.0292(10) 0.0010(9) 0.0022(9) -0.0015(10)
C6 0.0375(14) 0.0278(12) 0.0362(11) 0.0006(9) 0.0022(10) 0.0050(10)
C7 0.0390(13) 0.0252(11) 0.0343(11) -0.0016(9) 0.0025(10) 0.0021(10)
C8 0.0347(13) 0.0278(11) 0.0274(10) 0.0018(8) 0.0024(9) -0.0017(9)
C9 0.0364(13) 0.0291(11) 0.0340(11) 0.0037(9) 0.0050(10) 0.0056(10)
C10 0.0410(13) 0.0256(10) 0.0317(10) -0.0029(9) 0.0050(9) 0.0031(10)
C11 0.0469(15) 0.0322(12) 0.0377(12) -0.0036(10) -0.0007(10) -0.0070(11)

loop_
_atom_type_symbol
_atom_type_description
_atom_type_scat_dispersion_real
_atom_type_scat_dispersion_imag
_atom_type_scat_source
C C 0.0033 0.0016 'International Tables Vol C Tables 4.2.6.8 and 6.1.1.4'
H H 0.0000 0.0000 'International Tables Vol C Tables 4.2.6.8 and 6.1.1.4'
O O 0.0106 0.0060 'International Tables Vol C Tables 4.2.6.8 and 6.1.1.4'

loop_
_geom_angle_atom_site_label_1
_geom_angle_atom_site_label_2
_geom_angle_atom_site_label_3
_geom_angle
_geom_angle_site_symmetry_1
_geom_angle_site_symmetry_3
C3M O2 C4 114.0(3) . .
C3M O2 C3P 16.1(7) . .
C4 O2 C3P 117.1(9) . .
C8 O3 C11 117.28(16) . .
C2M C1M C1M 122.7(6) . 5_664
C2M C1M H1M 118.7 . .
C1M C1M H1M 118.7 5_664 .
C1M C2M C3M 121.2(4) . .
C1M C2M H2M 119.4 . .
C3M C2M H2M 119.4 . .
O1M C3M O2 125.3(4) . .
O1M C3M C2M 123.9(4) . .
O2 C3M C2M 110.8(4) . .
C1P C1P C2P 127(4) 5_664 .
C1P C1P H1P 116.7 5_664 .
C2P C1P H1P 116.7 . .
C2P C2P C3P 110.0(8) 2_654 .
C2P C2P C1P 115.4(12) 2_654 .
C3P C2P C1P 109.4(12) . .
C2P C2P H2P 107.2 2_654 .
C3P C2P H2P 107.2 . .
C1P C2P H2P 107.2 . .
O1P C3P O2 117.5(18) . .
O1P C3P C2P 125.8(17) . .
O2 C3P C2P 116.4(14) . .
O2 C4 C5 109.68(17) . .
O2 C4 H1 109.7 . .
C5 C4 H1 109.7 . .
O2 C4 H2 109.7 . .
C5 C4 H2 109.7 . .
H1 C4 H2 108.2 . .
C6 C5 C10 117.7(2) . .
C6 C5 C4 123.2(2) . .
C10 C5 C4 119.06(18) . .
C7 C6 C5 121.5(2) . .
C7 C6 H3 119.3 . .
C5 C6 H3 119.3 . .
C8 C7 C6 119.6(2) . .
C8 C7 H4 120.2 . .
C6 C7 H4 120.2 . .
O3 C8 C7 125.14(18) . .
O3 C8 C9 115.14(19) . .
C7 C8 C9 119.7(2) . .
C10 C9 C8 119.7(2) . .
C10 C9 H5 120.1 . .
C8 C9 H5 120.1 . .
C9 C10 C5 121.72(19) . .
C9 C10 H6 119.1 . .
C5 C10 H6 119.1 . .
O3 C11 H7 109.5 . .
O3 C11 H8 109.5 . .
H7 C11 H8 109.5 . .
O3 C11 H9 109.5 . .
H7 C11 H9 109.5 . .
H8 C11 H9 109.5 . .

loop_
_geom_bond_atom_site_label_1
_geom_bond_atom_site_label_2
_geom_bond_distance
_geom_bond_site_symmetry_2
O2 C3M 1.333(5) .
O2 C4 1.446(2) .
O2 C3P 1.46(2) .
O3 C8 1.379(2) .
O3 C11 1.435(2) .
O1M C3M 1.203(6) .
C1M C2M 1.347(6) .
C1M C1M 1.425(10) 5_664
C1M H1M 0.9500 .
C2M C3M 1.474(6) .
C2M H2M 0.9500 .
O1P C3P 1.20(3) .
C1P C1P 1.21(5) 5_664
C1P C2P 1.58(3) .
C1P H1P 0.9500 .
C2P C2P 1.40(2) 2_654
C2P C3P 1.56(2) .
C2P H2P 1.0000 .
C4 C5 1.504(3) .
C4 H1 0.9900 .
C4 H2 0.9900 .
C5 C6 1.395(3) .
C5 C10 1.400(3) .
C6 C7 1.392(3) .
C6 H3 0.9500 .
C7 C8 1.390(3) .
C7 H4 0.9500 .
C8 C9 1.401(3) .
C9 C10 1.377(3) .
C9 H5 0.9500 .
C10 H6 0.9500 .
C11 H7 0.9800 .
C11 H8 0.9800 .
C11 H9 0.9800 .

loop_
_geom_torsion_atom_site_label_1
_geom_torsion_atom_site_label_2
_geom_torsion_atom_site_label_3
_geom_torsion_atom_site_label_4
_geom_torsion
_geom_torsion_site_symmetry_1
_geom_torsion_site_symmetry_4
C1M C1M C2M C3M -176.8(7) 5_664 .
C4 O2 C3M O1M 1.8(6) . .
C3P O2 C3M O1M -103(4) . .
C4 O2 C3M C2M -179.0(3) . .
C3P O2 C3M C2M 76(4) . .
C1M C2M C3M O1M -3.4(7) . .
C1M C2M C3M O2 177.4(4) . .
C1P C1P C2P C2P 114(3) 5_664 2_654
C1P C1P C2P C3P -121(3) 5_664 .
C3M O2 C3P O1P 69(3) . .
C4 O2 C3P O1P -13.7(18) . .
C3M O2 C3P C2P -118(4) . .
C4 O2 C3P C2P 159.4(8) . .
C2P C2P C3P O1P 77(2) 2_654 .
C1P C2P C3P O1P -51(2) . .
C2P C2P C3P O2 -95.2(13) 2_654 .
C1P C2P C3P O2 137.0(14) . .
C3M O2 C4 C5 172.3(3) . .
C3P O2 C4 C5 -170.2(7) . .
O2 C4 C5 C6 34.0(3) . .
O2 C4 C5 C10 -148.14(19) . .
C10 C5 C6 C7 -0.6(3) . .
C4 C5 C6 C7 177.3(2) . .
C5 C6 C7 C8 0.6(3) . .
C11 O3 C8 C7 0.1(3) . .
C11 O3 C8 C9 -179.24(17) . .
C6 C7 C8 O3 179.98(18) . .
C6 C7 C8 C9 -0.7(3) . .
O3 C8 C9 C10 -179.77(17) . .
C7 C8 C9 C10 0.9(3) . .
C8 C9 C10 C5 -0.9(3) . .
C6 C5 C10 C9 0.8(3) . .
C4 C5 C10 C9 -177.23(19) . .
